data_4085298
loop_
_publ_author_name
'Gulia, Nurbey'
'Pigulski, Bart\/lomiej'
'Szafert, S\/lawomir'

_publ_section_title
;
 Palladium End-Capped Polyynes via Oxidative Addition of 1-Haloalkynes to
 Pd(PPh3)4
;
_journal_issue 4
_journal_name_full Organometallics
_journal_page_first 673
_journal_paper_doi 10.1021/om501105w
_journal_volume 34
_journal_year 2015
_chemical_formula_moiety 'C46 H34 Br N O2 P2 Pd'
_chemical_formula_sum 'C46 H34 Br N O2 P2 Pd'
_chemical_formula_weight 880.99
_chemical_name_systematic
;
bromo((4-nitrophenyl)butadiynyl)bis(triphenylphosphine)palladium
;
_space_group_crystal_system monoclinic
_space_group_IT_number 14
_space_group_name_Hall '-P 2yn'
_space_group_name_H-M_alt 'P 1 21/n 1'
_symmetry_space_group_name_Hall '-P 2yn'
_symmetry_space_group_name_H-M 'P 1 21/n 1'
_atom_sites_solution_hydrogens geom
_audit_creation_method SHELXL-2013
_cell_angle_alpha 90
_cell_angle_beta 108.02(3)
_cell_angle_gamma 90
_cell_formula_units_Z 4
_cell_length_a 9.281(3)
_cell_length_b 35.018(12)
_cell_length_c 12.200(4)
_cell_measurement_reflns_used 6462
_cell_measurement_temperature 100(2)
_cell_measurement_theta_max 32.4986
_cell_measurement_theta_min 2.5812
_cell_volume 3771(2)
_computing_cell_refinement
;
CrysAlis RED, Oxford Diffraction Ltd.,
Version 1.171.33.66 (release 28-04-2010 CrysAlis171 .NET)
(compiled Apr 28 2010,14:27:37)
;
_computing_data_collection
;
CrysAlis CCD, Oxford Diffraction Ltd.,
Version 1.171.33.66 (release 28-04-2010 CrysAlis171 .NET)
(compiled Apr 28 2010,14:27:37)
;
_computing_data_reduction
;
CrysAlis RED, Oxford Diffraction Ltd.,
Version 1.171.33.66 (release 28-04-2010 CrysAlis171 .NET)
(compiled Apr 28 2010,14:27:37)
;
_computing_structure_refinement 'SHELXL-2013 (Sheldrick, 2013)'
_computing_structure_solution 'SHELXS-2013 (Sheldrick, 2013)'
_diffrn_ambient_temperature 100(2)
_diffrn_detector_area_resol_mean 8.1956
_diffrn_measured_fraction_theta_full 0.997
_diffrn_measured_fraction_theta_max 0.965
_diffrn_measurement_device_type 'Xcalibur, Onyx'
_diffrn_measurement_method '\w and \p scans'
_diffrn_radiation_type MoK\a
_diffrn_radiation_wavelength 0.71073
_diffrn_reflns_av_R_equivalents 0.0839
_diffrn_reflns_av_unetI/netI 0.1950
_diffrn_reflns_Laue_measured_fraction_full 0.997
_diffrn_reflns_Laue_measured_fraction_max 0.965
_diffrn_reflns_limit_h_max 13
_diffrn_reflns_limit_h_min -9
_diffrn_reflns_limit_k_max 42
_diffrn_reflns_limit_k_min -49
_diffrn_reflns_limit_l_max 16
_diffrn_reflns_limit_l_min -16
_diffrn_reflns_number 32808
_diffrn_reflns_point_group_measured_fraction_full 0.997
_diffrn_reflns_point_group_measured_fraction_max 0.965
_diffrn_reflns_theta_full 26.000
_diffrn_reflns_theta_max 29.999
_diffrn_reflns_theta_min 2.584
_diffrn_source 'Enhance (Mo) X-ray Source'
_exptl_absorpt_coefficient_mu 1.678
_exptl_absorpt_correction_T_max 0.975
_exptl_absorpt_correction_T_min 0.772
_exptl_absorpt_correction_type analytical
_exptl_absorpt_process_details
;
CrysAlis RED, Oxford Diffraction Ltd.,
Version 1.171.33.66 (release 28-04-2010 CrysAlis171 .NET)
(compiled Apr 28 2010,14:27:37)
Analytical numeric absorption correction using a multifaceted crystal
            model based on expressions derived by R.C. Clark & J.S. Reid.
(Clark, R. C. & Reid, J. S. (1995). Acta Cryst. A51, 887-897)
;
_exptl_crystal_colour 'light yellow'
_exptl_crystal_density_diffrn 1.552
_exptl_crystal_density_meas 'not measured'
_exptl_crystal_description plate
_exptl_crystal_F_000 1776
_exptl_crystal_size_max 0.1885
_exptl_crystal_size_mid 0.1542
_exptl_crystal_size_min 0.0150
_refine_diff_density_max 1.023
_refine_diff_density_min -0.802
_refine_diff_density_rms 0.104
_refine_ls_extinction_method none
_refine_ls_goodness_of_fit_ref 0.813
_refine_ls_hydrogen_treatment constr
_refine_ls_matrix_type full
_refine_ls_number_parameters 483
_refine_ls_number_reflns 10599
_refine_ls_number_restraints 0
_refine_ls_restrained_S_all 0.813
_refine_ls_R_factor_all 0.1265
_refine_ls_R_factor_gt 0.0474
_refine_ls_shift/su_max 0.001
_refine_ls_shift/su_mean 0.000
_refine_ls_structure_factor_coef Fsqd
_refine_ls_weighting_details 'w=1/[\s^2^(Fo^2^)+(0.0150P)^2^] where P=(Fo^2^+2Fc^2^)/3'
_refine_ls_weighting_scheme calc
_refine_ls_wR_factor_gt 0.0625
_refine_ls_wR_factor_ref 0.0686
_reflns_Friedel_coverage 0.000
_reflns_number_gt 5038
_reflns_number_total 10599
_reflns_threshold_expression 'I > 2\s(I)'
_cod_data_source_file om501105w_si_001.cif
_cod_data_source_block n233abs
_cod_depositor_comments 'Adding full bibliography for 4085296--4085300.cif.'
_cod_database_code 4085298
_shelx_space_group_comment
;
The symmetry employed for this shelxl refinement is uniquely defined
by the following loop, which should always be used as a source of
symmetry information in preference to the above space-group names.
They are only intended as comments.
;
_shelxl_version_number 2013-4

loop_
_space_group_symop_operation_xyz
'x, y, z'
'-x+1/2, y+1/2, -z+1/2'
'-x, -y, -z'
'x-1/2, -y-1/2, z-1/2'

loop_
_atom_site_label
_atom_site_type_symbol
_atom_site_fract_x
_atom_site_fract_y
_atom_site_fract_z
_atom_site_U_iso_or_equiv
_atom_site_adp_type
_atom_site_occupancy
_atom_site_site_symmetry_order
_atom_site_calc_flag
_atom_site_refinement_flags_posn
_atom_site_refinement_flags_adp
_atom_site_refinement_flags_occupancy
_atom_site_disorder_assembly
_atom_site_disorder_group
Pd1 Pd 0.88979(3) 0.14513(2) 0.84138(2) 0.01951(8) Uani 1 1 d . . . . .
Br1 Br 0.77465(4) 0.19602(2) 0.92453(3) 0.02789(13) Uani 0.9710(10) 1 d . . P . .
P1 P 0.75606(10) 0.17019(3) 0.66096(8) 0.0196(2) Uani 1 1 d . . . . .
P2 P 1.04004(10) 0.12168(3) 1.01829(8) 0.0188(2) Uani 1 1 d . . . . .
O1 O 1.4915(3) -0.00394(8) 0.2364(2) 0.0455(8) Uani 1 1 d . . . A 1
O2 O 1.4139(3) -0.05911(9) 0.2742(2) 0.0464(8) Uani 1 1 d . . . A 1
N1 N 1.4235(4) -0.02443(11) 0.2864(3) 0.0364(9) Uani 1 1 d . . . A 1
C1 C 0.9807(6) 0.10615(15) 0.7727(4) 0.0293(14) Uani 1 1 d . . . A 1
C2 C 1.0455(5) 0.08333(11) 0.7280(4) 0.0253(11) Uani 1 1 d . . . A 1
C3 C 1.1121(4) 0.06192(10) 0.6622(3) 0.0255(9) Uani 1 1 d . . . A 1
C4 C 1.1691(4) 0.04540(10) 0.6001(3) 0.0260(9) Uani 1 1 d . . . A 1
C5 C 1.2316(4) 0.02723(11) 0.5201(3) 0.0255(9) Uani 1 1 d . . . A 1
C6 C 1.2161(4) -0.01156(11) 0.5012(3) 0.0275(9) Uani 1 1 d . . . A 1
H6 H 1.1640 -0.0266 0.5416 0.033 Uiso 1 1 calc R U . A 1
C7 C 1.2772(4) -0.02859(11) 0.4225(3) 0.0302(10) Uani 1 1 d . . . A 1
H7 H 1.2661 -0.0553 0.4081 0.036 Uiso 1 1 calc R U . A 1
C8 C 1.3546(4) -0.00625(11) 0.3653(3) 0.0246(9) Uani 1 1 d . . . A 1
C9 C 1.3721(4) 0.03222(11) 0.3835(3) 0.0276(9) Uani 1 1 d . . . A 1
H9 H 1.4256 0.0469 0.3433 0.033 Uiso 1 1 calc R U . A 1
C10 C 1.3105(4) 0.04983(11) 0.4620(3) 0.0285(9) Uani 1 1 d . . . A 1
H10 H 1.3218 0.0765 0.4758 0.034 Uiso 1 1 calc R U . A 1
Br2 Br 0.995(3) 0.0918(6) 0.758(2) 0.022(6) Uiso 0.0290(10) 1 d . . P A 2
C11 C 0.5603(3) 0.18070(10) 0.6502(3) 0.0188(8) Uani 1 1 d . . . . .
C12 C 0.4747(4) 0.15032(11) 0.6706(3) 0.0305(10) Uani 1 1 d . . . . .
H12 H 0.5194 0.1258 0.6894 0.037 Uiso 1 1 calc R U . . .
C13 C 0.3230(4) 0.15605(11) 0.6632(3) 0.0335(10) Uani 1 1 d . . . . .
H13 H 0.2627 0.1353 0.6740 0.040 Uiso 1 1 calc R U . . .
C14 C 0.2624(4) 0.19200(12) 0.6402(3) 0.0320(10) Uani 1 1 d . . . . .
H14 H 0.1598 0.1961 0.6363 0.038 Uiso 1 1 calc R U . . .
C15 C 0.3470(4) 0.22216(11) 0.6225(3) 0.0293(10) Uani 1 1 d . . . . .
H15 H 0.3032 0.2469 0.6072 0.035 Uiso 1 1 calc R U . . .
C16 C 0.4969(4) 0.21647(10) 0.6270(3) 0.0220(9) Uani 1 1 d . . . . .
H16 H 0.5554 0.2372 0.6140 0.026 Uiso 1 1 calc R U . . .
C17 C 0.7381(4) 0.14342(10) 0.5291(3) 0.0204(8) Uani 1 1 d . . . . .
C18 C 0.8694(4) 0.13060(10) 0.5076(3) 0.0234(9) Uani 1 1 d . . . . .
H18 H 0.9657 0.1360 0.5615 0.028 Uiso 1 1 calc R U . . .
C19 C 0.8605(4) 0.11036(11) 0.4097(3) 0.0289(10) Uani 1 1 d . . . . .
H19 H 0.9509 0.1013 0.3976 0.035 Uiso 1 1 calc R U . . .
C20 C 0.7239(4) 0.10293(10) 0.3290(3) 0.0323(10) Uani 1 1 d . . . . .
H20 H 0.7187 0.0884 0.2621 0.039 Uiso 1 1 calc R U . . .
C21 C 0.5935(4) 0.11693(11) 0.3468(3) 0.0320(10) Uani 1 1 d . . . . .
H21 H 0.4986 0.1132 0.2893 0.038 Uiso 1 1 calc R U . . .
C22 C 0.5991(4) 0.13614(10) 0.4457(3) 0.0292(10) Uani 1 1 d . . . . .
H22 H 0.5079 0.1446 0.4578 0.035 Uiso 1 1 calc R U . . .
C23 C 0.8438(4) 0.21423(10) 0.6335(3) 0.0197(8) Uani 1 1 d . . . . .
C24 C 0.8151(4) 0.22857(10) 0.5235(3) 0.0277(9) Uani 1 1 d . . . . .
H24 H 0.7420 0.2163 0.4613 0.033 Uiso 1 1 calc R U . . .
C25 C 0.8895(4) 0.26013(11) 0.5013(3) 0.0334(10) Uani 1 1 d . . . . .
H25 H 0.8675 0.2693 0.4246 0.040 Uiso 1 1 calc R U . . .
C26 C 0.9944(4) 0.27819(11) 0.5887(3) 0.0308(10) Uani 1 1 d . . . . .
H26 H 1.0477 0.2996 0.5732 0.037 Uiso 1 1 calc R U . . .
C27 C 1.0230(4) 0.26529(11) 0.6998(3) 0.0313(10) Uani 1 1 d . . . . .
H27 H 1.0938 0.2784 0.7614 0.038 Uiso 1 1 calc R U . . .
C28 C 0.9498(4) 0.23333(10) 0.7227(3) 0.0273(9) Uani 1 1 d . . . . .
H28 H 0.9720 0.2243 0.7996 0.033 Uiso 1 1 calc R U . . .
C29 C 1.0666(4) 0.15245(9) 1.1428(3) 0.0196(9) Uani 1 1 d . . . . .
C30 C 1.2022(4) 0.17070(11) 1.1977(3) 0.0263(9) Uani 1 1 d . . . . .
H30 H 1.2876 0.1665 1.1720 0.032 Uiso 1 1 calc R U . . .
C31 C 1.2147(4) 0.19491(11) 1.2893(3) 0.0355(10) Uani 1 1 d . . . . .
H31 H 1.3087 0.2071 1.3266 0.043 Uiso 1 1 calc R U . . .
C32 C 1.0911(4) 0.20158(10) 1.3272(3) 0.0311(10) Uani 1 1 d . . . . .
H32 H 1.0998 0.2182 1.3905 0.037 Uiso 1 1 calc R U . . .
C33 C 0.9553(4) 0.18392(10) 1.2724(3) 0.0254(9) Uani 1 1 d . . . . .
H33 H 0.8694 0.1887 1.2971 0.030 Uiso 1 1 calc R U . . .
C34 C 0.9433(4) 0.15932(10) 1.1819(3) 0.0243(9) Uani 1 1 d . . . . .
H34 H 0.8496 0.1469 1.1457 0.029 Uiso 1 1 calc R U . . .
C35 C 1.2320(4) 0.11105(10) 1.0150(3) 0.0200(8) Uani 1 1 d . . . . .
C36 C 1.2986(4) 0.13687(11) 0.9595(3) 0.0278(10) Uani 1 1 d . . . . .
H36 H 1.2459 0.1593 0.9260 0.033 Uiso 1 1 calc R U . . .
C37 C 1.4434(4) 0.12970(12) 0.9532(3) 0.0334(11) Uani 1 1 d . . . . .
H37 H 1.4899 0.1476 0.9162 0.040 Uiso 1 1 calc R U . . .
C38 C 1.5187(4) 0.09738(13) 0.9994(3) 0.0329(11) Uani 1 1 d . . . . .
H38 H 1.6173 0.0928 0.9943 0.040 Uiso 1 1 calc R U . . .
C39 C 1.4526(4) 0.07118(11) 1.0538(3) 0.0341(10) Uani 1 1 d . . . . .
H39 H 1.5046 0.0484 1.0850 0.041 Uiso 1 1 calc R U . . .
C40 C 1.3090(4) 0.07856(10) 1.0624(3) 0.0222(9) Uani 1 1 d . . . . .
H40 H 1.2640 0.0610 1.1014 0.027 Uiso 1 1 calc R U . . .
C41 C 0.9692(3) 0.07752(10) 1.0594(3) 0.0173(8) Uani 1 1 d . . . . .
C42 C 1.0097(4) 0.06536(10) 1.1729(3) 0.0246(9) Uani 1 1 d . . . . .
H42 H 1.0770 0.0806 1.2308 0.030 Uiso 1 1 calc R U . . .
C43 C 0.9556(4) 0.03181(10) 1.2048(3) 0.0268(9) Uani 1 1 d . . . . .
H43 H 0.9858 0.0239 1.2831 0.032 Uiso 1 1 calc R U . . .
C44 C 0.8559(4) 0.00983(11) 1.1196(3) 0.0321(10) Uani 1 1 d . . . . .
H44 H 0.8172 -0.0134 1.1395 0.039 Uiso 1 1 calc R U . . .
C45 C 0.8132(4) 0.02163(11) 1.0062(3) 0.0333(10) Uani 1 1 d . . . . .
H45 H 0.7436 0.0067 0.9486 0.040 Uiso 1 1 calc R U . . .
C46 C 0.8705(4) 0.05474(11) 0.9760(3) 0.0271(9) Uani 1 1 d . . . . .
H46 H 0.8425 0.0622 0.8973 0.032 Uiso 1 1 calc R U . . .

loop_
_atom_site_aniso_label
_atom_site_aniso_U_11
_atom_site_aniso_U_22
_atom_site_aniso_U_33
_atom_site_aniso_U_23
_atom_site_aniso_U_13
_atom_site_aniso_U_12
Pd1 0.01833(14) 0.02274(17) 0.01777(15) 0.00106(15) 0.00605(11) 0.00210(14)
Br1 0.0311(2) 0.0310(3) 0.0226(2) -0.0001(2) 0.00986(18) 0.00928(19)
P1 0.0169(5) 0.0227(6) 0.0189(6) 0.0020(4) 0.0050(4) 0.0015(4)
P2 0.0181(5) 0.0208(6) 0.0178(6) 0.0005(4) 0.0059(4) 0.0006(4)
O1 0.0460(19) 0.064(2) 0.0310(19) -0.0003(17) 0.0180(15) 0.0078(16)
O2 0.0498(19) 0.043(2) 0.041(2) -0.0129(16) 0.0061(15) 0.0141(16)
N1 0.030(2) 0.053(3) 0.019(2) -0.0035(19) -0.0021(16) 0.008(2)
C1 0.038(3) 0.026(4) 0.019(3) 0.002(3) 0.001(2) -0.007(3)
C2 0.021(3) 0.028(3) 0.025(3) 0.000(2) 0.003(2) -0.001(2)
C3 0.026(2) 0.023(2) 0.025(2) 0.002(2) 0.0049(17) 0.0069(19)
C4 0.023(2) 0.024(2) 0.029(2) -0.0018(19) 0.0058(18) 0.0026(17)
C5 0.019(2) 0.029(3) 0.023(2) -0.0030(19) -0.0009(17) 0.0070(18)
C6 0.023(2) 0.029(3) 0.030(3) 0.0028(19) 0.0091(18) -0.0010(18)
C7 0.018(2) 0.037(3) 0.032(3) -0.004(2) 0.0026(18) -0.0029(19)
C8 0.019(2) 0.035(3) 0.018(2) -0.0055(19) 0.0032(16) 0.0059(18)
C9 0.029(2) 0.027(3) 0.026(2) 0.0037(19) 0.0063(18) 0.0028(18)
C10 0.027(2) 0.030(3) 0.027(2) -0.0009(19) 0.0054(18) -0.0046(18)
C11 0.0116(18) 0.027(2) 0.016(2) 0.0025(17) 0.0019(15) 0.0036(16)
C12 0.024(2) 0.034(3) 0.032(2) 0.009(2) 0.0059(17) 0.0060(19)
C13 0.025(2) 0.039(3) 0.040(3) 0.003(2) 0.0155(19) -0.0079(19)
C14 0.014(2) 0.042(3) 0.040(3) 0.001(2) 0.0083(18) 0.002(2)
C15 0.028(2) 0.027(3) 0.034(3) 0.003(2) 0.0118(19) 0.0067(19)
C16 0.016(2) 0.027(2) 0.022(2) -0.0015(18) 0.0053(16) -0.0054(17)
C17 0.020(2) 0.020(2) 0.019(2) 0.0056(18) 0.0032(15) 0.0019(18)
C18 0.024(2) 0.025(2) 0.022(2) 0.0042(17) 0.0076(17) -0.0008(17)
C19 0.032(2) 0.034(3) 0.023(2) 0.0022(19) 0.0119(19) 0.0084(19)
C20 0.042(3) 0.028(3) 0.027(3) -0.0041(19) 0.011(2) -0.004(2)
C21 0.027(2) 0.041(3) 0.021(2) -0.003(2) -0.0019(18) -0.008(2)
C22 0.024(2) 0.031(3) 0.030(2) 0.0001(19) 0.0061(18) 0.0024(18)
C23 0.018(2) 0.025(2) 0.020(2) -0.0026(17) 0.0113(16) 0.0026(16)
C24 0.034(2) 0.029(3) 0.021(2) 0.0000(19) 0.0091(18) -0.0035(19)
C25 0.048(3) 0.032(3) 0.027(3) 0.011(2) 0.021(2) 0.008(2)
C26 0.029(2) 0.028(3) 0.044(3) 0.007(2) 0.023(2) 0.0027(19)
C27 0.018(2) 0.037(3) 0.037(3) 0.000(2) 0.0063(18) -0.0058(19)
C28 0.027(2) 0.028(2) 0.026(2) 0.0043(19) 0.0071(18) -0.0004(18)
C29 0.020(2) 0.021(2) 0.017(2) 0.0052(16) 0.0062(17) 0.0026(16)
C30 0.019(2) 0.032(3) 0.028(2) -0.0012(19) 0.0078(17) -0.0004(18)
C31 0.035(3) 0.034(3) 0.033(3) -0.010(2) 0.005(2) -0.005(2)
C32 0.048(3) 0.023(2) 0.021(2) -0.0059(18) 0.009(2) -0.001(2)
C33 0.030(2) 0.032(3) 0.022(2) 0.0023(19) 0.0191(18) 0.0038(19)
C34 0.023(2) 0.026(2) 0.021(2) 0.0009(17) 0.0019(17) 0.0004(16)
C35 0.019(2) 0.023(2) 0.015(2) -0.0050(17) 0.0009(16) -0.0005(17)
C36 0.023(2) 0.037(3) 0.026(2) 0.0018(19) 0.0103(17) -0.0031(18)
C37 0.028(2) 0.048(3) 0.031(3) -0.008(2) 0.0173(19) -0.012(2)
C38 0.009(2) 0.058(3) 0.034(3) -0.012(2) 0.0085(18) 0.006(2)
C39 0.021(2) 0.037(3) 0.039(3) -0.005(2) 0.0018(19) 0.0056(19)
C40 0.016(2) 0.026(2) 0.024(2) -0.0023(18) 0.0044(16) -0.0038(17)
C41 0.0120(19) 0.021(2) 0.019(2) 0.0021(17) 0.0065(15) 0.0041(15)
C42 0.022(2) 0.032(3) 0.020(2) -0.0010(19) 0.0065(17) -0.0011(18)
C43 0.027(2) 0.030(3) 0.024(2) 0.0113(19) 0.0094(18) 0.0011(18)
C44 0.027(2) 0.024(2) 0.044(3) 0.013(2) 0.008(2) -0.0048(18)
C45 0.027(2) 0.026(3) 0.036(3) 0.004(2) -0.0051(19) -0.0086(19)
C46 0.024(2) 0.034(3) 0.023(2) 0.0056(19) 0.0064(17) 0.0050(18)

loop_
_atom_type_symbol
_atom_type_description
_atom_type_scat_dispersion_real
_atom_type_scat_dispersion_imag
_atom_type_scat_source
C C 0.0033 0.0016 'International Tables Vol C Tables 4.2.6.8 and 6.1.1.4'
H H 0.0000 0.0000 'International Tables Vol C Tables 4.2.6.8 and 6.1.1.4'
N N 0.0061 0.0033 'International Tables Vol C Tables 4.2.6.8 and 6.1.1.4'
O O 0.0106 0.0060 'International Tables Vol C Tables 4.2.6.8 and 6.1.1.4'
P P 0.1023 0.0942 'International Tables Vol C Tables 4.2.6.8 and 6.1.1.4'
Br Br -0.2901 2.4595 'International Tables Vol C Tables 4.2.6.8 and 6.1.1.4'
Pd Pd -0.9988 1.0072 'International Tables Vol C Tables 4.2.6.8 and 6.1.1.4'

loop_
_geom_angle_atom_site_label_1
_geom_angle_atom_site_label_2
_geom_angle_atom_site_label_3
_geom_angle
C1 Pd1 P2 86.33(15)
C1 Pd1 P1 91.89(15)
P2 Pd1 P1 175.57(3)
C1 Pd1 Br1 178.37(15)
P2 Pd1 Br1 94.90(3)
P1 Pd1 Br1 86.81(3)
P2 Pd1 Br2 85.2(6)
P1 Pd1 Br2 93.3(6)
Br1 Pd1 Br2 177.1(6)
C11 P1 C23 107.97(16)
C11 P1 C17 102.92(15)
C23 P1 C17 101.35(16)
C11 P1 Pd1 111.82(12)
C23 P1 Pd1 110.71(12)
C17 P1 Pd1 120.95(12)
C41 P2 C29 103.99(16)
C41 P2 C35 105.73(16)
C29 P2 C35 104.94(15)
C41 P2 Pd1 113.17(12)
C29 P2 Pd1 117.00(11)
C35 P2 Pd1 111.05(12)
O2 N1 O1 123.1(4)
O2 N1 C8 118.9(4)
O1 N1 C8 117.9(4)
C2 C1 Pd1 175.4(5)
C1 C2 C3 170.2(4)
C4 C3 C2 175.6(4)
C3 C4 C5 176.3(4)
C6 C5 C10 120.8(4)
C6 C5 C4 120.7(4)
C10 C5 C4 118.5(4)
C5 C6 C7 119.7(4)
C5 C6 H6 120.2
C7 C6 H6 120.2
C8 C7 C6 119.4(4)
C8 C7 H7 120.3
C6 C7 H7 120.3
C9 C8 C7 121.9(3)
C9 C8 N1 118.9(4)
C7 C8 N1 119.2(4)
C8 C9 C10 119.5(4)
C8 C9 H9 120.3
C10 C9 H9 120.3
C9 C10 C5 118.8(4)
C9 C10 H10 120.6
C5 C10 H10 120.6
C16 C11 C12 120.0(3)
C16 C11 P1 123.6(3)
C12 C11 P1 116.4(3)
C11 C12 C13 119.8(3)
C11 C12 H12 120.1
C13 C12 H12 120.1
C14 C13 C12 119.1(3)
C14 C13 H13 120.5
C12 C13 H13 120.5
C13 C14 C15 121.3(3)
C13 C14 H14 119.3
C15 C14 H14 119.3
C14 C15 C16 119.9(4)
C14 C15 H15 120.1
C16 C15 H15 120.1
C11 C16 C15 119.9(3)
C11 C16 H16 120.1
C15 C16 H16 120.1
C18 C17 C22 117.9(3)
C18 C17 P1 118.9(3)
C22 C17 P1 123.2(3)
C19 C18 C17 120.6(3)
C19 C18 H18 119.7
C17 C18 H18 119.7
C20 C19 C18 121.2(4)
C20 C19 H19 119.4
C18 C19 H19 119.4
C19 C20 C21 118.7(4)
C19 C20 H20 120.6
C21 C20 H20 120.6
C22 C21 C20 121.1(4)
C22 C21 H21 119.5
C20 C21 H21 119.5
C21 C22 C17 120.4(3)
C21 C22 H22 119.8
C17 C22 H22 119.8
C24 C23 C28 117.5(3)
C24 C23 P1 121.6(3)
C28 C23 P1 120.7(3)
C25 C24 C23 121.8(4)
C25 C24 H24 119.1
C23 C24 H24 119.1
C26 C25 C24 120.1(4)
C26 C25 H25 119.9
C24 C25 H25 119.9
C25 C26 C27 119.6(4)
C25 C26 H26 120.2
C27 C26 H26 120.2
C26 C27 C28 120.6(4)
C26 C27 H27 119.7
C28 C27 H27 119.7
C27 C28 C23 120.3(4)
C27 C28 H28 119.9
C23 C28 H28 119.9
C30 C29 C34 118.4(3)
C30 C29 P2 123.1(3)
C34 C29 P2 118.5(3)
C31 C30 C29 120.8(3)
C31 C30 H30 119.6
C29 C30 H30 119.6
C30 C31 C32 120.3(4)
C30 C31 H31 119.9
C32 C31 H31 119.9
C33 C32 C31 119.4(4)
C33 C32 H32 120.3
C31 C32 H32 120.3
C32 C33 C34 120.3(3)
C32 C33 H33 119.9
C34 C33 H33 119.9
C33 C34 C29 120.8(3)
C33 C34 H34 119.6
C29 C34 H34 119.6
C40 C35 C36 119.6(3)
C40 C35 P2 122.8(3)
C36 C35 P2 117.5(3)
C35 C36 C37 119.6(4)
C35 C36 H36 120.2
C37 C36 H36 120.2
C38 C37 C36 120.6(4)
C38 C37 H37 119.7
C36 C37 H37 119.7
C37 C38 C39 120.3(3)
C37 C38 H38 119.8
C39 C38 H38 119.8
C38 C39 C40 119.3(4)
C38 C39 H39 120.3
C40 C39 H39 120.3
C35 C40 C39 120.5(3)
C35 C40 H40 119.8
C39 C40 H40 119.8
C42 C41 C46 118.0(3)
C42 C41 P2 122.0(3)
C46 C41 P2 120.0(3)
C43 C42 C41 122.2(3)
C43 C42 H42 118.9
C41 C42 H42 118.9
C42 C43 C44 118.5(4)
C42 C43 H43 120.8
C44 C43 H43 120.8
C45 C44 C43 120.2(4)
C45 C44 H44 119.9
C43 C44 H44 119.9
C46 C45 C44 120.5(4)
C46 C45 H45 119.8
C44 C45 H45 119.8
C45 C46 C41 120.7(4)
C45 C46 H46 119.7
C41 C46 H46 119.7

loop_
_geom_bond_atom_site_label_1
_geom_bond_atom_site_label_2
_geom_bond_distance
Pd1 C1 1.927(5)
Pd1 P2 2.3270(13)
Pd1 P1 2.3378(13)
Pd1 Br1 2.4531(7)
Pd1 Br2 2.47(2)
P1 C11 1.818(3)
P1 C23 1.823(4)
P1 C17 1.825(4)
P2 C41 1.811(3)
P2 C29 1.816(4)
P2 C35 1.833(3)
O1 N1 1.234(4)
O2 N1 1.223(4)
N1 C8 1.457(4)
C1 C2 1.225(7)
C2 C3 1.377(6)
C3 C4 1.198(5)
C4 C5 1.430(5)
C5 C6 1.378(5)
C5 C10 1.410(5)
C6 C7 1.392(5)
C6 H6 0.9500
C7 C8 1.387(5)
C7 H7 0.9500
C8 C9 1.367(5)
C9 C10 1.400(5)
C9 H9 0.9500
C10 H10 0.9500
C11 C16 1.376(4)
C11 C12 1.395(5)
C12 C13 1.397(4)
C12 H12 0.9500
C13 C14 1.372(5)
C13 H13 0.9500
C14 C15 1.372(5)
C14 H14 0.9500
C15 C16 1.389(4)
C15 H15 0.9500
C16 H16 0.9500
C17 C18 1.397(4)
C17 C22 1.397(4)
C18 C19 1.369(5)
C18 H18 0.9500
C19 C20 1.369(5)
C19 H19 0.9500
C20 C21 1.383(5)
C20 H20 0.9500
C21 C22 1.369(5)
C21 H21 0.9500
C22 H22 0.9500
C23 C24 1.380(4)
C23 C28 1.392(4)
C24 C25 1.373(5)
C24 H24 0.9500
C25 C26 1.358(5)
C25 H25 0.9500
C26 C27 1.374(5)
C26 H26 0.9500
C27 C28 1.382(5)
C27 H27 0.9500
C28 H28 0.9500
C29 C30 1.386(4)
C29 C34 1.389(4)
C30 C31 1.379(5)
C30 H30 0.9500
C31 C32 1.383(5)
C31 H31 0.9500
C32 C33 1.378(5)
C32 H32 0.9500
C33 C34 1.378(4)
C33 H33 0.9500
C34 H34 0.9500
C35 C40 1.372(4)
C35 C36 1.385(4)
C36 C37 1.393(4)
C36 H36 0.9500
C37 C38 1.358(5)
C37 H37 0.9500
C38 C39 1.382(5)
C38 H38 0.9500
C39 C40 1.394(4)
C39 H39 0.9500
C40 H40 0.9500
C41 C42 1.385(4)
C41 C46 1.391(4)
C42 C43 1.380(4)
C42 H42 0.9500
C43 C44 1.391(5)
C43 H43 0.9500
C44 C45 1.379(5)
C44 H44 0.9500
C45 C46 1.373(5)
C45 H45 0.9500
C46 H46 0.9500

loop_
_geom_hbond_atom_site_label_D
_geom_hbond_atom_site_label_H
_geom_hbond_atom_site_label_A
_geom_hbond_distance_DH
_geom_hbond_distance_HA
_geom_hbond_distance_DA
_geom_hbond_angle_DHA
_geom_hbond_site_symmetry_A
C12 H12 O2 0.95 2.42 3.361(5) 169.5 3_756

loop_
_geom_torsion_atom_site_label_1
_geom_torsion_atom_site_label_2
_geom_torsion_atom_site_label_3
_geom_torsion_atom_site_label_4
_geom_torsion
C10 C5 C6 C7 -0.9(5)
C4 C5 C6 C7 179.7(3)
C5 C6 C7 C8 0.8(5)
C6 C7 C8 C9 -0.3(5)
C6 C7 C8 N1 177.6(3)
O2 N1 C8 C9 176.6(3)
O1 N1 C8 C9 -2.2(5)
O2 N1 C8 C7 -1.3(5)
O1 N1 C8 C7 179.9(3)
C7 C8 C9 C10 0.0(5)
N1 C8 C9 C10 -177.9(3)
C8 C9 C10 C5 -0.1(5)
C6 C5 C10 C9 0.6(5)
C4 C5 C10 C9 180.0(3)
C23 P1 C11 C16 -1.0(3)
C17 P1 C11 C16 -107.6(3)
Pd1 P1 C11 C16 121.0(3)
C23 P1 C11 C12 -179.0(3)
C17 P1 C11 C12 74.4(3)
Pd1 P1 C11 C12 -57.0(3)
C16 C11 C12 C13 2.3(5)
P1 C11 C12 C13 -179.6(3)
C11 C12 C13 C14 -2.4(5)
C12 C13 C14 C15 1.0(6)
C13 C14 C15 C16 0.5(6)
C12 C11 C16 C15 -0.8(5)
P1 C11 C16 C15 -178.7(3)
C14 C15 C16 C11 -0.6(5)
C11 P1 C17 C18 179.6(3)
C23 P1 C17 C18 67.9(3)
Pd1 P1 C17 C18 -54.8(3)
C11 P1 C17 C22 1.9(4)
C23 P1 C17 C22 -109.7(3)
Pd1 P1 C17 C22 127.5(3)
C22 C17 C18 C19 -2.3(5)
P1 C17 C18 C19 179.9(3)
C17 C18 C19 C20 1.6(6)
C18 C19 C20 C21 1.3(6)
C19 C20 C21 C22 -3.4(6)
C20 C21 C22 C17 2.7(6)
C18 C17 C22 C21 0.2(5)
P1 C17 C22 C21 177.9(3)
C11 P1 C23 C24 -76.2(3)
C17 P1 C23 C24 31.5(3)
Pd1 P1 C23 C24 161.1(3)
C11 P1 C23 C28 107.9(3)
C17 P1 C23 C28 -144.4(3)
Pd1 P1 C23 C28 -14.8(3)
C28 C23 C24 C25 1.0(5)
P1 C23 C24 C25 -175.0(3)
C23 C24 C25 C26 -0.1(6)
C24 C25 C26 C27 -1.6(6)
C25 C26 C27 C28 2.2(6)
C26 C27 C28 C23 -1.3(5)
C24 C23 C28 C27 -0.3(5)
P1 C23 C28 C27 175.7(3)
C41 P2 C29 C30 126.3(3)
C35 P2 C29 C30 15.5(3)
Pd1 P2 C29 C30 -108.1(3)
C41 P2 C29 C34 -56.6(3)
C35 P2 C29 C34 -167.4(3)
Pd1 P2 C29 C34 69.0(3)
C34 C29 C30 C31 0.4(5)
P2 C29 C30 C31 177.5(3)
C29 C30 C31 C32 -0.5(6)
C30 C31 C32 C33 -0.2(6)
C31 C32 C33 C34 1.1(5)
C32 C33 C34 C29 -1.3(5)
C30 C29 C34 C33 0.5(5)
P2 C29 C34 C33 -176.8(3)
C41 P2 C35 C40 -13.8(3)
C29 P2 C35 C40 95.7(3)
Pd1 P2 C35 C40 -137.0(3)
C41 P2 C35 C36 164.6(3)
C29 P2 C35 C36 -85.8(3)
Pd1 P2 C35 C36 41.5(3)
C40 C35 C36 C37 -0.4(5)
P2 C35 C36 C37 -179.0(3)
C35 C36 C37 C38 1.0(5)
C36 C37 C38 C39 -0.2(6)
C37 C38 C39 C40 -1.1(6)
C36 C35 C40 C39 -0.9(5)
P2 C35 C40 C39 177.6(3)
C38 C39 C40 C35 1.6(5)
C29 P2 C41 C42 -30.8(3)
C35 P2 C41 C42 79.5(3)
Pd1 P2 C41 C42 -158.8(2)
C29 P2 C41 C46 148.9(3)
C35 P2 C41 C46 -100.8(3)
Pd1 P2 C41 C46 20.9(3)
C46 C41 C42 C43 0.0(5)
P2 C41 C42 C43 179.8(3)
C41 C42 C43 C44 -0.7(5)
C42 C43 C44 C45 0.1(5)
C43 C44 C45 C46 1.2(6)
C44 C45 C46 C41 -1.8(6)
C42 C41 C46 C45 1.2(5)
P2 C41 C46 C45 -178.5(3)
